data_4034251
loop_
_publ_author_name
'Kaasik, Mikk'
'Metsala, Andrus'
'Kaabel, Sandra'
'Kriis, Kadri'
'J\"arving, Ivar'
'Kanger, T\~onis'

_publ_section_title
;
 Halo-1,2,3-triazolium Salts as Halogen Bond Donors for the Activation of
 Imines in Dihydropyridinone Synthesis.
;
_journal_issue 7
_journal_name_full 'The Journal of organic chemistry'
_journal_page_first 4294
_journal_page_last 4303
_journal_paper_doi 10.1021/acs.joc.9b00248
_journal_volume 84
_journal_year 2019
_chemical_absolute_configuration ad
_chemical_formula_moiety 'C16 H14 Br N3'
_chemical_formula_sum 'C16 H14 Br N3'
_chemical_formula_weight 328.21
_space_group_crystal_system monoclinic
_space_group_IT_number 4
_space_group_name_Hall 'P 2yb'
_space_group_name_H-M_alt 'P 1 21 1'
_atom_sites_solution_hydrogens geom
_audit_creation_date 2018-10-01
_audit_creation_method
;
Olex2 1.2
(compiled 2018.05.29 svn.r3508 for OlexSys, GUI svn.r5506)
;
_cell_angle_alpha 90
_cell_angle_beta 115.163(2)
_cell_angle_gamma 90
_cell_formula_units_Z 2
_cell_length_a 10.2947(2)
_cell_length_b 6.95930(10)
_cell_length_c 11.0589(2)
_cell_measurement_reflns_used 13575
_cell_measurement_temperature 123.0
_cell_measurement_theta_max 67.3130
_cell_measurement_theta_min 4.4100
_cell_volume 717.11(2)
_computing_cell_refinement 'CrysAlisPro 1.171.38.43 (Rigaku OD, 2015)'
_computing_data_collection
;
Rigaku CollectionStrategy through HKL-3000 program package
Minor, W., Cymborowski, M., Otwinowski, Z., Chruszcz, M. (2011) 
Acta Cryst. D62, 859-866
;
_computing_data_reduction 'CrysAlisPro 1.171.38.43 (Rigaku OD, 2015)'
_computing_molecular_graphics
;
Mercury CSD 3.10.1 (Macrae, C. F., et al. (2006). J. Appl. Cryst. 39, 453-457)
POV-Ray 3.7 (Persistence of Vision Pty. Ltd. (2004)) 
;
_computing_publication_material 'Olex2 (Dolomanov et al., 2009)'
_computing_structure_refinement 'ShelXL (Sheldrick, 2015)'
_computing_structure_solution 'ShelXT (Sheldrick, 2015)'
_diffrn_ambient_temperature 123.0
_diffrn_detector 'CCD plate'
_diffrn_measured_fraction_theta_full 0.995
_diffrn_measured_fraction_theta_max 0.995
_diffrn_measurement_details
;
List of Runs (angles in degrees, time in seconds):

  # Type    Start    End  Width  t~exp~   \w     \q     \k     \f   Frames
--------------------------------------------------------------------------
  1  \w   -179.00   0.00   1.00   10.00    --  -90.00  60.00-108.00  179
  2  \w   -110.00  69.00   1.00   10.00    --  -21.00  60.00 -36.00  179
  3  \w   -179.00   0.00   1.00   10.00    --  -90.00  48.00  36.00  179
  4  \w   -179.00   0.00   1.00   10.00    --  -90.00  48.00 144.00  179
  5  \w   -179.00   0.00   1.00   10.00    --  -90.00  60.00 -36.00  179
  6  \w   -179.00   0.00   1.00   10.00    --  -90.00  12.00-144.00  179
  7  \w   -179.00   0.00   1.00   10.00    --  -90.00  60.00  72.00  179
  8  \w   -110.00  69.00   1.00   10.00    --  -21.00  60.00 108.00  179
  9  \w   -179.00   0.00   1.00   10.00    --  -90.00  60.00 -72.00  179
 10  \w   -179.00   0.00   1.00   10.00    --  -90.00  60.00   0.00  179
 11  \w   -179.00   0.00   1.00   10.00    --  -90.00  60.00-180.00  179
 12  \w   -179.00   0.00   1.00   10.00    --  -90.00  60.00 108.00  179
 13  \w   -179.00   0.00   1.00   10.00    --  -90.00  60.00-144.00  179
 14  \w   -110.00  69.00   1.00   10.00    --  -21.00  60.00-144.00  179
 15  \w   -179.00   0.00   1.00   10.00    --  -90.00  60.00 144.00  179
 16  \w   -179.00   0.00   1.00   10.00    --  -90.00  60.00  36.00  179
 17  \w   -179.00   0.00   1.00   10.00    --  -90.00  48.00 -36.00  179
;
_diffrn_measurement_device 'Rigaku Compact HomeLab'
_diffrn_measurement_device_type 'Rigaku Saturn944+ (2x2 bin mode)'
_diffrn_measurement_method '\w scans'
_diffrn_orient_matrix_type 'CrysAlisPro convention (1999,Acta A55,543-557)'
_diffrn_orient_matrix_UB_11 -0.0056762000
_diffrn_orient_matrix_UB_12 -0.1812482000
_diffrn_orient_matrix_UB_13 -0.0820862000
_diffrn_orient_matrix_UB_21 -0.1425129000
_diffrn_orient_matrix_UB_22 -0.0586758000
_diffrn_orient_matrix_UB_23 0.0035773000
_diffrn_orient_matrix_UB_31 -0.0835177000
_diffrn_orient_matrix_UB_32 0.1127842000
_diffrn_orient_matrix_UB_33 -0.1302300000
_diffrn_radiation_monochromator Confocal
_diffrn_radiation_probe x-ray
_diffrn_radiation_type CuK\a
_diffrn_radiation_wavelength 1.54184
_diffrn_reflns_av_R_equivalents 0.0461
_diffrn_reflns_av_unetI/netI 0.0275
_diffrn_reflns_Laue_measured_fraction_full 0.995
_diffrn_reflns_Laue_measured_fraction_max 0.995
_diffrn_reflns_limit_h_max 12
_diffrn_reflns_limit_h_min -12
_diffrn_reflns_limit_k_max 8
_diffrn_reflns_limit_k_min -8
_diffrn_reflns_limit_l_max 13
_diffrn_reflns_limit_l_min -13
_diffrn_reflns_number 15481
_diffrn_reflns_point_group_measured_fraction_full 0.992
_diffrn_reflns_point_group_measured_fraction_max 0.991
_diffrn_reflns_theta_full 67.394
_diffrn_reflns_theta_max 67.394
_diffrn_reflns_theta_min 4.417
_diffrn_source 'fine-focus sealed X-ray tube'
_diffrn_source_type 'Rigaku MicroMax-003'
_exptl_absorpt_coefficient_mu 3.839
_exptl_absorpt_correction_T_max 1.00000
_exptl_absorpt_correction_T_min 0.83263
_exptl_absorpt_correction_type multi-scan
_exptl_absorpt_process_details
;
CrysAlisPro 1.171.38.43 (Rigaku Oxford Diffraction, 2015)
Empirical absorption correction using spherical harmonics,
 implemented in SCALE3 ABSPACK scaling algorithm.
;
_exptl_crystal_colour colourless
_exptl_crystal_colour_primary colourless
_exptl_crystal_density_diffrn 1.520
_exptl_crystal_description plate
_exptl_crystal_F_000 332
_exptl_crystal_size_max 0.13
_exptl_crystal_size_mid 0.08
_exptl_crystal_size_min 0.03
_refine_diff_density_max 0.394
_refine_diff_density_min -0.311
_refine_diff_density_rms 0.060
_refine_ls_abs_structure_details
;
 Classical Flack method preferred over Parsons because s.u. lower.
;
_refine_ls_abs_structure_Flack -0.08(3)
_refine_ls_extinction_method none
_refine_ls_goodness_of_fit_ref 1.041
_refine_ls_hydrogen_treatment constr
_refine_ls_matrix_type full
_refine_ls_number_parameters 182
_refine_ls_number_reflns 2559
_refine_ls_number_restraints 1
_refine_ls_restrained_S_all 1.041
_refine_ls_R_factor_all 0.0377
_refine_ls_R_factor_gt 0.0368
_refine_ls_shift/su_max 0.000
_refine_ls_shift/su_mean 0.000
_refine_ls_structure_factor_coef Fsqd
_refine_ls_weighting_details 'w=1/[\s^2^(Fo^2^)+(0.0657P)^2^+0.6390P] where P=(Fo^2^+2Fc^2^)/3'
_refine_ls_weighting_scheme calc
_refine_ls_wR_factor_gt 0.0931
_refine_ls_wR_factor_ref 0.0935
_reflns_Friedel_coverage 0.828
_reflns_Friedel_fraction_full 0.988
_reflns_Friedel_fraction_max 0.987
_reflns_number_gt 2528
_reflns_number_total 2559
_reflns_threshold_expression 'I > 2\s(I)'
_cod_data_source_file jo9b00248_si_005.cif
_cod_data_source_block 10-neutral
_cod_database_code 4034251
_shelx_shelxl_version_number 2016/6
_chemical_oxdiff_formula 'C16 H14 Br1 N3'
_shelx_space_group_comment
;
The symmetry employed for this shelxl refinement is uniquely defined
by the following loop, which should always be used as a source of
symmetry information in preference to the above space-group names.
They are only intended as comments.
;
_shelx_estimated_absorpt_t_max 0.894
_shelx_estimated_absorpt_t_min 0.635
_reflns_odcompleteness_completeness 99.50
_reflns_odcompleteness_iscentric 1
_reflns_odcompleteness_theta 67.28
_olex2_refinement_description
;
1. Fixed Uiso
 At 1.2 times of:
  All C(H) groups
 At 1.5 times of:
  All C(H,H,H) groups
2.a Ternary CH refined with riding coordinates:
 C9(H9)
2.b Aromatic/amide H refined with riding coordinates:
 C15(H15), C4(H4), C6(H6), C16(H16), C8(H8), C12(H12), C14(H14), C5(H5),
 C7(H7), C13(H13)
2.c Idealised Me refined as rotating group:
 C10(H10A,H10B,H10C)
;
_olex2_submission_special_instructions 'No special instructions were received'
_oxdiff_exptl_absorpt_empirical_details
;
Empirical correction (ABSPACK) includes:
- Absorption correction using spherical harmonics
- Frame scaling
- Detector area scaling
;
_oxdiff_exptl_absorpt_empirical_full_max 4.598
_oxdiff_exptl_absorpt_empirical_full_min 0.365

loop_
_space_group_symop_operation_xyz
'x, y, z'
'-x, y+1/2, -z'

loop_
_atom_site_label
_atom_site_type_symbol
_atom_site_fract_x
_atom_site_fract_y
_atom_site_fract_z
_atom_site_U_iso_or_equiv
_atom_site_adp_type
_atom_site_occupancy
_atom_site_site_symmetry_order
_atom_site_calc_flag
_atom_site_refinement_flags_posn
Br1 Br 0.57159(5) 0.55288(9) 0.38610(4) 0.02609(19) Uani 1 1 d .
N2 N 0.4140(4) 0.0231(8) 0.2877(4) 0.0278(10) Uani 1 1 d .
C11 C 0.2915(6) 0.4209(9) 0.0907(5) 0.0284(12) Uani 1 1 d .
C15 C 0.3546(7) 0.4149(12) -0.0950(6) 0.0393(15) Uani 1 1 d .
H15 H 0.393945 0.347970 -0.146537 0.047 Uiso 1 1 calc R
C4 C 0.8619(6) -0.0313(9) 0.5072(6) 0.0322(12) Uani 1 1 d .
H4 H 0.821412 -0.122151 0.436890 0.039 Uiso 1 1 calc R
C10 C 0.1454(7) 0.1962(10) 0.1636(7) 0.0393(15) Uani 1 1 d .
H10A H 0.060345 0.268711 0.104696 0.059 Uiso 1 1 calc GR
H10B H 0.132783 0.151974 0.242085 0.059 Uiso 1 1 calc GR
H10C H 0.158226 0.085093 0.115370 0.059 Uiso 1 1 calc GR
C3 C 0.7776(6) 0.1167(8) 0.5205(5) 0.0242(11) Uani 1 1 d .
C2 C 0.6265(6) 0.1313(9) 0.4235(6) 0.0261(11) Uani 1 1 d .
C9 C 0.2775(6) 0.3254(8) 0.2084(5) 0.0279(11) Uani 1 1 d .
H9 H 0.266525 0.429240 0.265825 0.033 Uiso 1 1 calc R
C6 C 1.0655(6) 0.0885(9) 0.6986(6) 0.0317(15) Uani 1 1 d .
H6 H 1.164432 0.080803 0.757957 0.038 Uiso 1 1 calc R
N3 N 0.5464(5) -0.0279(8) 0.3692(5) 0.0268(10) Uani 1 1 d .
C16 C 0.3465(6) 0.3236(9) 0.0131(6) 0.0343(13) Uani 1 1 d .
H16 H 0.378476 0.194641 0.033947 0.041 Uiso 1 1 calc R
C8 C 0.8371(6) 0.2484(8) 0.6243(6) 0.0296(11) Uani 1 1 d .
H8 H 0.779578 0.348095 0.634651 0.035 Uiso 1 1 calc R
N1 N 0.4087(5) 0.2173(7) 0.2893(4) 0.0268(10) Uani 1 1 d .
C12 C 0.2477(7) 0.6105(9) 0.0604(6) 0.0361(14) Uani 1 1 d .
H12 H 0.211347 0.678467 0.113962 0.043 Uiso 1 1 calc R
C14 C 0.3071(6) 0.5992(11) -0.1287(6) 0.040(2) Uani 1 1 d .
H14 H 0.308086 0.657395 -0.206028 0.048 Uiso 1 1 calc R
C5 C 1.0052(6) -0.0455(10) 0.5973(6) 0.0384(14) Uani 1 1 d .
H5 H 1.062276 -0.147722 0.589424 0.046 Uiso 1 1 calc R
C7 C 0.9814(6) 0.2333(9) 0.7132(6) 0.0342(12) Uani 1 1 d .
H7 H 1.022208 0.323167 0.784118 0.041 Uiso 1 1 calc R
C13 C 0.2567(8) 0.7015(11) -0.0475(7) 0.0450(16) Uani 1 1 d .
H13 H 0.228968 0.832241 -0.066395 0.054 Uiso 1 1 calc R
C1 C 0.5394(6) 0.2889(9) 0.3721(5) 0.0255(11) Uani 1 1 d .

loop_
_atom_site_aniso_label
_atom_site_aniso_U_11
_atom_site_aniso_U_22
_atom_site_aniso_U_33
_atom_site_aniso_U_23
_atom_site_aniso_U_13
_atom_site_aniso_U_12
Br1 0.0340(3) 0.0169(3) 0.0289(3) 0.0000(3) 0.0150(2) -0.0009(3)
N2 0.029(2) 0.025(3) 0.030(2) -0.002(2) 0.0125(16) 0.000(2)
C11 0.027(3) 0.035(3) 0.024(3) 0.002(2) 0.010(2) -0.003(2)
C15 0.036(3) 0.053(4) 0.032(3) -0.004(3) 0.017(3) -0.005(3)
C4 0.039(3) 0.025(3) 0.035(3) -0.003(2) 0.017(2) 0.002(2)
C10 0.031(3) 0.037(3) 0.048(4) 0.010(3) 0.014(3) 0.002(3)
C3 0.030(3) 0.023(3) 0.025(2) 0.0038(19) 0.016(2) 0.000(2)
C2 0.031(3) 0.021(2) 0.029(3) -0.002(2) 0.016(2) -0.002(2)
C9 0.029(3) 0.023(3) 0.033(3) 0.003(2) 0.015(2) 0.002(2)
C6 0.029(2) 0.031(4) 0.032(3) 0.003(2) 0.011(2) 0.003(2)
N3 0.036(2) 0.016(2) 0.034(2) -0.0012(19) 0.020(2) -0.001(2)
C16 0.029(3) 0.037(3) 0.033(3) -0.004(2) 0.010(2) 0.000(2)
C8 0.034(3) 0.021(3) 0.035(3) -0.001(2) 0.016(2) 0.004(2)
N1 0.032(2) 0.021(3) 0.028(2) 0.0031(19) 0.0143(19) 0.0030(18)
C12 0.041(3) 0.035(4) 0.036(3) 0.007(2) 0.020(3) 0.010(2)
C14 0.032(3) 0.064(7) 0.030(3) 0.020(3) 0.019(2) 0.003(3)
C5 0.035(3) 0.037(3) 0.041(3) 0.003(3) 0.015(3) 0.011(3)
C7 0.036(3) 0.032(3) 0.032(3) -0.001(2) 0.012(2) -0.004(2)
C13 0.051(4) 0.041(4) 0.043(4) 0.019(3) 0.019(3) 0.009(3)
C1 0.034(3) 0.020(3) 0.027(3) 0.000(2) 0.017(2) -0.002(2)

loop_
_atom_type_symbol
_atom_type_description
_atom_type_scat_dispersion_real
_atom_type_scat_dispersion_imag
_atom_type_scat_source
C C 0.0181 0.0091 'International Tables Vol C Tables 4.2.6.8 and 6.1.1.4'
H H 0.0000 0.0000 'International Tables Vol C Tables 4.2.6.8 and 6.1.1.4'
Br Br -0.6763 1.2805 'International Tables Vol C Tables 4.2.6.8 and 6.1.1.4'
N N 0.0311 0.0180 'International Tables Vol C Tables 4.2.6.8 and 6.1.1.4'

loop_
_geom_angle_atom_site_label_1
_geom_angle_atom_site_label_2
_geom_angle_atom_site_label_3
_geom_angle
N3 N2 N1 107.1(4)
C16 C11 C9 121.8(5)
C12 C11 C9 118.8(6)
C12 C11 C16 119.3(6)
C16 C15 H15 119.3
C14 C15 H15 119.3
C14 C15 C16 121.3(6)
C3 C4 H4 120.1
C5 C4 H4 120.1
C5 C4 C3 119.7(6)
H10A C10 H10B 109.5
H10A C10 H10C 109.5
H10B C10 H10C 109.5
C9 C10 H10A 109.5
C9 C10 H10B 109.5
C9 C10 H10C 109.5
C4 C3 C2 119.2(5)
C8 C3 C4 119.9(5)
C8 C3 C2 120.9(5)
N3 C2 C3 121.4(5)
N3 C2 C1 107.5(5)
C1 C2 C3 131.1(6)
C11 C9 C10 112.0(5)
C11 C9 H9 107.8
C10 C9 H9 107.8
N1 C9 C11 110.4(4)
N1 C9 C10 110.9(5)
N1 C9 H9 107.8
C5 C6 H6 120.1
C7 C6 H6 120.1
C7 C6 C5 119.9(5)
N2 N3 C2 109.7(5)
C11 C16 H16 120.0
C15 C16 C11 119.9(6)
C15 C16 H16 120.0
C3 C8 H8 120.2
C3 C8 C7 119.7(5)
C7 C8 H8 120.2
N2 N1 C9 122.3(4)
N2 N1 C1 109.9(4)
C1 N1 C9 127.7(5)
C11 C12 H12 119.8
C11 C12 C13 120.5(6)
C13 C12 H12 119.8
C15 C14 H14 120.4
C15 C14 C13 119.1(6)
C13 C14 H14 120.4
C4 C5 H5 119.8
C6 C5 C4 120.4(6)
C6 C5 H5 119.8
C6 C7 C8 120.4(5)
C6 C7 H7 119.8
C8 C7 H7 119.8
C12 C13 C14 119.7(6)
C12 C13 H13 120.1
C14 C13 H13 120.1
C2 C1 Br1 133.6(5)
N1 C1 Br1 120.5(4)
N1 C1 C2 105.7(5)

loop_
_geom_bond_atom_site_label_1
_geom_bond_atom_site_label_2
_geom_bond_distance
Br1 C1 1.862(6)
N2 N3 1.324(7)
N2 N1 1.353(7)
C11 C9 1.521(7)
C11 C16 1.389(8)
C11 C12 1.389(9)
C15 H15 0.9500
C15 C16 1.387(9)
C15 C14 1.367(12)
C4 H4 0.9500
C4 C3 1.394(8)
C4 C5 1.389(8)
C10 H10A 0.9800
C10 H10B 0.9800
C10 H10C 0.9800
C10 C9 1.527(8)
C3 C2 1.471(8)
C3 C8 1.391(8)
C2 N3 1.359(7)
C2 C1 1.376(9)
C9 H9 1.0000
C9 N1 1.471(7)
C6 H6 0.9500
C6 C5 1.385(9)
C6 C7 1.382(9)
C16 H16 0.9500
C8 H8 0.9500
C8 C7 1.394(8)
N1 C1 1.360(7)
C12 H12 0.9500
C12 C13 1.389(9)
C14 H14 0.9500
C14 C13 1.407(10)
C5 H5 0.9500
C7 H7 0.9500
C13 H13 0.9500
